data_2220875
loop_
_publ_author_name
'Romanowski, Grzegorz'
'Wera, Micha\/l'
'Sikorski, Artur'

_publ_section_title
{2-[1-(2-Amino-2-methylpropylimino)ethyl]phenolato-\k^3^<i>N</i>,<i>N</i>',<i>O</i>}dioxidovanadium(V)
_journal_coeditor_code NG2526
_journal_issue 2
_journal_name_full 'Acta Crystallographica Section E'
_journal_page_first m190
_journal_paper_doi 10.1107/S1600536808042839
_journal_volume 65
_journal_year 2009
_chemical_formula_iupac '[V (C12 H17 N2 O) O2]'
_chemical_formula_moiety 'C12 H17 N2 O3 V'
_chemical_formula_sum 'C12 H17 N2 O3 V'
_chemical_formula_weight 288.22
_chemical_name_systematic
;
{2-[1-(2-Amino-2-methylpropylimino)ethyl]phenolato-
\k^3^<i>N</i>,<i>N'</i>,<i>O</i>}dioxidovanadium(V)
;
_space_group_IT_number 33
_symmetry_cell_setting orthorhombic
_symmetry_space_group_name_Hall 'P 2c -2n'
_symmetry_space_group_name_H-M 'P n a 21'
_atom_sites_solution_hydrogens geom
_atom_sites_solution_primary direct
_atom_sites_solution_secondary difmap
_audit_creation_method SHELXL-97
_cell_angle_alpha 90.00
_cell_angle_beta 90.00
_cell_angle_gamma 90.00
_cell_formula_units_Z 4
_cell_length_a 11.1198(6)
_cell_length_b 15.7408(8)
_cell_length_c 7.6448(3)
_cell_measurement_reflns_used 2126
_cell_measurement_temperature 295(2)
_cell_measurement_theta_max 25.05
_cell_measurement_theta_min 3.17
_cell_volume 1338.10(11)
_computing_cell_refinement 'CrysAlis RED (Oxford Diffraction, 2008)'
_computing_data_collection 'CrysAlis CCD (Oxford Diffraction, 2008)'
_computing_data_reduction 'CrysAlis RED (Oxford Diffraction, 2008)'
_computing_molecular_graphics 'ORTEPII (Johnson, 1976)'
_computing_publication_material 'SHELXL97 (Sheldrick, 2008) and PLATON (Spek, 2003)'
_computing_structure_refinement 'SHELXL97 (Sheldrick, 2008)'
_computing_structure_solution 'SHELXS97 (Sheldrick, 2008)'
_diffrn_ambient_temperature 295(2)
_diffrn_detector_area_resol_mean 10.4002
_diffrn_measured_fraction_theta_full 0.996
_diffrn_measured_fraction_theta_max 0.996
_diffrn_measurement_device_type 'Oxford Diffraction Ruby CCD'
_diffrn_measurement_method \w
_diffrn_radiation_monochromator graphite
_diffrn_radiation_source 'Enhance (Mo) X-ray Source'
_diffrn_radiation_type MoK\a
_diffrn_radiation_wavelength 0.71073
_diffrn_reflns_av_R_equivalents 0.0706
_diffrn_reflns_av_sigmaI/netI 0.0708
_diffrn_reflns_limit_h_max 13
_diffrn_reflns_limit_h_min -12
_diffrn_reflns_limit_k_max 18
_diffrn_reflns_limit_k_min -18
_diffrn_reflns_limit_l_max 7
_diffrn_reflns_limit_l_min -9
_diffrn_reflns_number 11574
_diffrn_reflns_theta_full 25.05
_diffrn_reflns_theta_max 25.05
_diffrn_reflns_theta_min 3.17
_exptl_absorpt_coefficient_mu 0.743
_exptl_absorpt_correction_T_max 0.964
_exptl_absorpt_correction_T_min 0.941
_exptl_absorpt_correction_type multi-scan
_exptl_absorpt_process_details
;
(CrysAlis RED; Oxford Diffraction, 2008)
;
_exptl_crystal_colour white
_exptl_crystal_density_diffrn 1.431
_exptl_crystal_density_method 'not measured'
_exptl_crystal_description needle
_exptl_crystal_F_000 600
_exptl_crystal_size_max 0.2
_exptl_crystal_size_mid 0.04
_exptl_crystal_size_min 0.04
_refine_diff_density_max 0.186
_refine_diff_density_min -0.157
_refine_ls_abs_structure_details 'Flack (1983), 849 Friedel pairs'
_refine_ls_abs_structure_Flack 0.23(2)
_refine_ls_extinction_coef 0.743
_refine_ls_extinction_method none
_refine_ls_goodness_of_fit_ref 0.834
_refine_ls_hydrogen_treatment constr
_refine_ls_matrix_type full
_refine_ls_number_parameters 167
_refine_ls_number_reflns 2126
_refine_ls_number_restraints 1
_refine_ls_restrained_S_all 0.834
_refine_ls_R_factor_all 0.0607
_refine_ls_R_factor_gt 0.0288
_refine_ls_shift/su_max 0.000
_refine_ls_shift/su_mean 0.000
_refine_ls_structure_factor_coef Fsqd
_refine_ls_weighting_details 'calc w=1/[\s^2^(Fo^2^)+(0.0211P)^2^] where P=(Fo^2^+2Fc^2^)/3'
_refine_ls_weighting_scheme calc
_refine_ls_wR_factor_gt 0.0470
_refine_ls_wR_factor_ref 0.0505
_reflns_number_gt 1387
_reflns_number_total 2126
_reflns_threshold_expression I>2\s(I)
_cod_data_source_file ng2526.cif
_cod_data_source_block I
_cod_original_sg_symbol_Hall 'P 2c -2n '
_cod_original_sg_symbol_H-M 'P n a 21 '
_cod_database_code 2220875
_cod_database_fobs_code 2220875

loop_
_symmetry_equiv_pos_as_xyz
'x, y, z'
'-x, -y, z+1/2'
'x+1/2, -y+1/2, z'
'-x+1/2, y+1/2, z+1/2'

loop_
_atom_site_type_symbol
_atom_site_label
_atom_site_fract_x
_atom_site_fract_y
_atom_site_fract_z
_atom_site_U_iso_or_equiv
_atom_site_adp_type
_atom_site_calc_flag
_atom_site_refinement_flags
_atom_site_occupancy
_atom_site_disorder_assembly
_atom_site_disorder_group
C C1 0.3317(3) 0.3973(2) 0.5333(4) 0.0380(8) Uani d . 1 . .
C C2 0.2695(3) 0.37563(19) 0.6865(4) 0.0354(8) Uani d . 1 . .
C C3 0.3314(3) 0.37812(17) 0.8474(6) 0.0512(8) Uani d . 1 . .
H H3A 0.2903 0.3651 0.9499 0.061 Uiso calc R 1 . .
C C4 0.4498(3) 0.3992(2) 0.8561(6) 0.0560(10) Uani d . 1 . .
H H4A 0.4887 0.4012 0.9637 0.067 Uiso calc R 1 . .
C C5 0.5121(3) 0.4175(2) 0.7045(6) 0.0602(11) Uani d . 1 . .
H H5A 0.5931 0.4319 0.7101 0.072 Uiso calc R 1 . .
C C6 0.4544(3) 0.4145(2) 0.5448(5) 0.0510(10) Uani d . 1 . .
H H6A 0.4982 0.4240 0.4431 0.061 Uiso calc R 1 . .
C C7 0.1437(3) 0.34815(19) 0.6801(4) 0.0399(8) Uani d . 1 . .
N N8 0.0753(2) 0.36544(15) 0.5463(3) 0.0378(7) Uani d . 1 . .
C C9 -0.0510(3) 0.3371(2) 0.5463(4) 0.0422(9) Uani d . 1 . .
H H9A -0.0956 0.3677 0.6353 0.051 Uiso calc R 1 . .
H H9B -0.0549 0.2770 0.5733 0.051 Uiso calc R 1 . .
C C10 -0.1063(3) 0.3534(2) 0.3683(4) 0.0407(9) Uani d . 1 . .
N N11 -0.06106(19) 0.44045(15) 0.3205(5) 0.0408(6) Uani d . 1 . .
H H11A -0.0946 0.4790 0.3925 0.049 Uiso calc R 1 . .
H H11B -0.0844 0.4528 0.2107 0.049 Uiso calc R 1 . .
V V12 0.12859(4) 0.45059(3) 0.33674(6) 0.03758(15) Uani d . 1 . .
O O13 0.27910(18) 0.39910(13) 0.3758(3) 0.0456(6) Uani d . 1 . .
O O14 0.1359(2) 0.45725(14) 0.1236(2) 0.0467(6) Uani d . 1 . .
O O15 0.1372(2) 0.54432(13) 0.4218(2) 0.0483(6) Uani d . 1 . .
C C26 0.0950(3) 0.29854(18) 0.8337(6) 0.0592(9) Uani d . 1 . .
H H26A 0.0162 0.2776 0.8060 0.089 Uiso calc R 1 . .
H H26B 0.0905 0.3349 0.9343 0.089 Uiso calc R 1 . .
H H26C 0.1474 0.2516 0.8584 0.089 Uiso calc R 1 . .
C C27 -0.0620(3) 0.2904(2) 0.2305(5) 0.0536(9) Uani d . 1 . .
H H27A 0.0243 0.2886 0.2320 0.080 Uiso calc R 1 . .
H H27B -0.0890 0.3081 0.1170 0.080 Uiso calc R 1 . .
H H27C -0.0933 0.2349 0.2559 0.080 Uiso calc R 1 . .
C C28 -0.2434(3) 0.3536(2) 0.3770(5) 0.0699(12) Uani d . 1 . .
H H28A -0.2697 0.3960 0.4587 0.105 Uiso calc R 1 . .
H H28B -0.2713 0.2988 0.4143 0.105 Uiso calc R 1 . .
H H28C -0.2756 0.3661 0.2633 0.105 Uiso calc R 1 . .

loop_
_atom_site_aniso_label
_atom_site_aniso_U_11
_atom_site_aniso_U_22
_atom_site_aniso_U_33
_atom_site_aniso_U_12
_atom_site_aniso_U_13
_atom_site_aniso_U_23
C1 0.039(2) 0.0260(19) 0.049(2) 0.0093(17) 0.0054(19) 0.0025(17)
C2 0.041(2) 0.0303(19) 0.035(2) 0.0077(17) 0.0034(17) -0.0038(16)
C3 0.064(2) 0.0462(19) 0.043(2) 0.0081(17) 0.007(3) 0.005(3)
C4 0.058(3) 0.056(2) 0.054(3) 0.0082(19) -0.009(3) -0.016(3)
C5 0.039(2) 0.053(3) 0.089(3) -0.0058(19) -0.002(3) -0.005(2)
C6 0.050(3) 0.051(2) 0.052(2) 0.001(2) 0.009(2) 0.003(2)
C7 0.056(2) 0.0311(19) 0.033(2) 0.0004(19) 0.0127(18) -0.0038(14)
N8 0.0384(19) 0.0394(17) 0.0355(16) 0.0009(14) 0.0112(14) -0.0026(14)
C9 0.053(3) 0.039(2) 0.0346(19) -0.0049(19) 0.0174(18) -0.0038(17)
C10 0.038(2) 0.0445(19) 0.040(2) -0.0079(17) 0.0074(17) -0.0095(18)
N11 0.0423(14) 0.0400(14) 0.0400(13) 0.0048(13) -0.0037(18) -0.0058(18)
V12 0.0404(3) 0.0357(3) 0.0366(3) 0.0011(3) 0.0062(4) 0.0047(4)
O13 0.0417(13) 0.0517(14) 0.0434(17) 0.0064(10) 0.0104(11) 0.0074(12)
O14 0.0508(14) 0.0579(14) 0.0315(11) 0.0065(16) 0.0078(11) 0.0070(11)
O15 0.0559(16) 0.0353(13) 0.0538(12) -0.0029(13) 0.0005(11) -0.0044(11)
C26 0.082(3) 0.0554(19) 0.0399(16) -0.0127(18) 0.015(3) 0.005(3)
C27 0.067(2) 0.047(2) 0.0469(18) -0.008(2) 0.013(2) -0.007(2)
C28 0.046(2) 0.085(3) 0.078(3) -0.017(2) 0.004(2) -0.004(3)

loop_
_atom_type_symbol
_atom_type_description
_atom_type_scat_dispersion_real
_atom_type_scat_dispersion_imag
_atom_type_scat_source
C C 0.0033 0.0016 'International Tables Vol C Tables 4.2.6.8 and 6.1.1.4'
H H 0.0000 0.0000 'International Tables Vol C Tables 4.2.6.8 and 6.1.1.4'
N N 0.0061 0.0033 'International Tables Vol C Tables 4.2.6.8 and 6.1.1.4'
O O 0.0106 0.0060 'International Tables Vol C Tables 4.2.6.8 and 6.1.1.4'
V V 0.3005 0.5294 'International Tables Vol C Tables 4.2.6.8 and 6.1.1.4'

loop_
_geom_angle_atom_site_label_1
_geom_angle_atom_site_label_2
_geom_angle_atom_site_label_3
_geom_angle_site_symmetry_1
_geom_angle_site_symmetry_3
_geom_angle
_geom_angle_publ_flag
O13 C1 C6 . . 118.7(3) ?
O13 C1 C2 . . 122.7(3) ?
C6 C1 C2 . . 118.5(3) ?
C1 C2 C3 . . 118.7(3) ?
C1 C2 C7 . . 121.0(3) ?
C3 C2 C7 . . 120.2(3) ?
C4 C3 C2 . . 121.5(4) ?
C4 C3 H3A . . 119.2 ?
C2 C3 H3A . . 119.2 ?
C3 C4 C5 . . 119.7(4) ?
C3 C4 H4A . . 120.1 ?
C5 C4 H4A . . 120.1 ?
C6 C5 C4 . . 120.1(4) ?
C6 C5 H5A . . 119.9 ?
C4 C5 H5A . . 119.9 ?
C5 C6 C1 . . 121.2(3) ?
C5 C6 H6A . . 119.4 ?
C1 C6 H6A . . 119.4 ?
N8 C7 C2 . . 121.4(3) ?
N8 C7 C26 . . 120.6(3) ?
C2 C7 C26 . . 118.0(3) ?
C7 N8 C9 . . 119.5(3) ?
C7 N8 V12 . . 123.3(2) ?
C9 N8 V12 . . 116.56(19) ?
N8 C9 C10 . . 109.6(2) ?
N8 C9 H9A . . 109.8 ?
C10 C9 H9A . . 109.8 ?
N8 C9 H9B . . 109.8 ?
C10 C9 H9B . . 109.8 ?
H9A C9 H9B . . 108.2 ?
N11 C10 C9 . . 103.7(3) ?
N11 C10 C28 . . 110.0(2) ?
C9 C10 C28 . . 111.5(3) ?
N11 C10 C27 . . 108.4(3) ?
C9 C10 C27 . . 112.2(3) ?
C28 C10 C27 . . 110.7(3) ?
C10 N11 V12 . . 112.76(17) ?
C10 N11 H11A . . 109.0 ?
V12 N11 H11A . . 109.0 ?
C10 N11 H11B . . 109.0 ?
V12 N11 H11B . . 109.0 ?
H11A N11 H11B . . 107.8 ?
O15 V12 O14 . . 109.85(10) ?
O15 V12 O13 . . 106.06(11) ?
O14 V12 O13 . . 98.12(10) ?
O15 V12 N11 . . 98.71(11) ?
O14 V12 N11 . . 89.77(13) ?
O13 V12 N11 . . 149.49(10) ?
O15 V12 N8 . . 106.46(9) ?
O14 V12 N8 . . 142.05(11) ?
O13 V12 N8 . . 81.94(9) ?
N11 V12 N8 . . 74.05(12) ?
C1 O13 V12 . . 122.65(18) ?
C7 C26 H26A . . 109.5 ?
C7 C26 H26B . . 109.5 ?
H26A C26 H26B . . 109.5 ?
C7 C26 H26C . . 109.5 ?
H26A C26 H26C . . 109.5 ?
H26B C26 H26C . . 109.5 ?
C10 C27 H27A . . 109.5 ?
C10 C27 H27B . . 109.5 ?
H27A C27 H27B . . 109.5 ?
C10 C27 H27C . . 109.5 ?
H27A C27 H27C . . 109.5 ?
H27B C27 H27C . . 109.5 ?
C10 C28 H28A . . 109.5 ?
C10 C28 H28B . . 109.5 ?
H28A C28 H28B . . 109.5 ?
C10 C28 H28C . . 109.5 ?
H28A C28 H28C . . 109.5 ?
H28B C28 H28C . . 109.5 ?

loop_
_geom_bond_atom_site_label_1
_geom_bond_atom_site_label_2
_geom_bond_site_symmetry_2
_geom_bond_distance
_geom_bond_publ_flag
C1 O13 . 1.339(4) ?
C1 C6 . 1.393(5) ?
C1 C2 . 1.402(4) ?
C2 C3 . 1.410(5) ?
C2 C7 . 1.465(4) ?
C3 C4 . 1.359(4) ?
C3 H3A . 0.9300 ?
C4 C5 . 1.380(5) ?
C4 H4A . 0.9300 ?
C5 C6 . 1.380(4) ?
C5 H5A . 0.9300 ?
C6 H6A . 0.9300 ?
C7 N8 . 1.304(4) ?
C7 C26 . 1.510(4) ?
N8 C9 . 1.473(4) ?
N8 V12 . 2.171(3) ?
C9 C10 . 1.515(4) ?
C9 H9A . 0.9700 ?
C9 H9B . 0.9700 ?
C10 N11 . 1.504(4) ?
C10 C28 . 1.527(4) ?
C10 C27 . 1.529(4) ?
N11 V12 . 2.118(2) ?
N11 H11A . 0.9000 ?
N11 H11B . 0.9000 ?
V12 O15 . 1.6151(19) ?
V12 O14 . 1.6352(18) ?
V12 O13 . 1.883(2) ?
C26 H26A . 0.9600 ?
C26 H26B . 0.9600 ?
C26 H26C . 0.9600 ?
C27 H27A . 0.9600 ?
C27 H27B . 0.9600 ?
C27 H27C . 0.9600 ?
C28 H28A . 0.9600 ?
C28 H28B . 0.9600 ?
C28 H28C . 0.9600 ?

loop_
_geom_hbond_atom_site_label_D
_geom_hbond_atom_site_label_H
_geom_hbond_atom_site_label_A
_geom_hbond_site_symmetry_D
_geom_hbond_site_symmetry_H
_geom_hbond_site_symmetry_A
_geom_hbond_distance_DH
_geom_hbond_distance_HA
_geom_hbond_distance_DA
_geom_hbond_angle_DHA
_geom_hbond_publ_flag
N11 H11A O14 1_555 1_555 2_565 0.90 2.08 2.942(4) 159 y
N11 H11B O15 1_555 1_555 2_564 0.90 2.29 3.173(4) 168 y
C26 H26B O14 1_555 1_555 1_556 0.96 2.46 3.370(4) 158 no

loop_
_geom_torsion_atom_site_label_1
_geom_torsion_atom_site_label_2
_geom_torsion_atom_site_label_3
_geom_torsion_atom_site_label_4
_geom_torsion_site_symmetry_1
_geom_torsion_site_symmetry_2
_geom_torsion_site_symmetry_3
_geom_torsion_site_symmetry_4
_geom_torsion
_geom_torsion_publ_flag
O13 C1 C2 C3 . . . . -178.0(3) ?
C6 C1 C2 C3 . . . . 4.6(4) ?
O13 C1 C2 C7 . . . . 4.0(4) ?
C6 C1 C2 C7 . . . . -173.4(3) ?
C1 C2 C3 C4 . . . . -1.5(4) ?
C7 C2 C3 C4 . . . . 176.6(3) ?
C2 C3 C4 C5 . . . . -0.9(5) ?
C3 C4 C5 C6 . . . . 0.0(5) ?
C4 C5 C6 C1 . . . . 3.4(6) ?
O13 C1 C6 C5 . . . . 176.9(3) ?
C2 C1 C6 C5 . . . . -5.6(5) ?
C1 C2 C7 N8 . . . . -20.0(4) ?
C3 C2 C7 N8 . . . . 162.0(3) ?
C1 C2 C7 C26 . . . . 159.8(3) ?
C3 C2 C7 C26 . . . . -18.2(4) ?
C2 C7 N8 C9 . . . . -179.5(3) ?
C26 C7 N8 C9 . . . . 0.8(4) ?
C2 C7 N8 V12 . . . . -9.0(4) ?
C26 C7 N8 V12 . . . . 171.2(2) ?
C7 N8 C9 C10 . . . . -172.0(3) ?
V12 N8 C9 C10 . . . . 16.9(3) ?
N8 C9 C10 N11 . . . . -42.6(3) ?
N8 C9 C10 C28 . . . . -161.0(3) ?
N8 C9 C10 C27 . . . . 74.2(3) ?
C9 C10 N11 V12 . . . . 53.3(3) ?
C28 C10 N11 V12 . . . . 172.7(2) ?
C27 C10 N11 V12 . . . . -66.2(3) ?
C10 N11 V12 O15 . . . . -139.7(2) ?
C10 N11 V12 O14 . . . . 110.2(3) ?
C10 N11 V12 O13 . . . . 4.5(4) ?
C10 N11 V12 N8 . . . . -35.0(2) ?
C7 N8 V12 O15 . . . . -66.8(3) ?
C9 N8 V12 O15 . . . . 103.9(2) ?
C7 N8 V12 O14 . . . . 130.5(2) ?
C9 N8 V12 O14 . . . . -58.7(3) ?
C7 N8 V12 O13 . . . . 37.6(2) ?
C9 N8 V12 O13 . . . . -151.6(2) ?
C7 N8 V12 N11 . . . . -161.4(3) ?
C9 N8 V12 N11 . . . . 9.3(2) ?
C6 C1 O13 V12 . . . . -136.7(2) ?
C2 C1 O13 V12 . . . . 45.9(4) ?
O15 V12 O13 C1 . . . . 50.2(2) ?
O14 V12 O13 C1 . . . . 163.6(2) ?
N11 V12 O13 C1 . . . . -92.8(3) ?
N8 V12 O13 C1 . . . . -54.7(2) ?
